data_7015492
loop_
_publ_author_name
'Xu, Hai-Bing'
'Li, Jia'
'Shi, Lin-Xi'
'Chen, Zhong-Ning'

_publ_section_title
;
 Sensitized luminescence in dinuclear lanthanide(iii) complexes of
 bridging 8-hydroxyquinoline derivatives with different electronic
 properties.
;
_journal_issue 20
_journal_name_full 'Dalton transactions (Cambridge, England : 2003)'
_journal_page_first 5549
_journal_page_last 5556
_journal_paper_doi 10.1039/c0dt01663b
_journal_volume 40
_journal_year 2011
_chemical_formula_sum 'C62 H40 Eu2 F36 N2 O18'
_chemical_formula_weight 2088.88
_chemical_name_systematic
;
?
;
_space_group_IT_number 14
_symmetry_cell_setting monoclinic
_symmetry_space_group_name_Hall '-P 2yn'
_symmetry_space_group_name_H-M 'P 1 21/n 1'
_atom_sites_solution_hydrogens geom
_atom_sites_solution_primary direct
_atom_sites_solution_secondary difmap
_audit_creation_method SHELXL-97
_cell_angle_alpha 90.00
_cell_angle_beta 106.683(5)
_cell_angle_gamma 90.00
_cell_formula_units_Z 2
_cell_length_a 13.951(5)
_cell_length_b 18.353(5)
_cell_length_c 15.516(5)
_cell_measurement_reflns_used 11613
_cell_measurement_temperature 293(2)
_cell_measurement_theta_max 27.4855
_cell_measurement_theta_min 1.7322
_cell_volume 3806(2)
_computing_cell_refinement 'Bruker XSCANS'
_computing_data_collection 'Bruker XSCANS'
_computing_data_reduction 'Bruker SHELXTL'
_computing_molecular_graphics 'Bruker SHELXTL'
_computing_publication_material 'Bruker SHELXTL'
_computing_structure_refinement 'SHELXL-97 (Sheldrick, 1997)'
_computing_structure_solution 'SHELXS-97 (Sheldrick, 1990)'
_diffrn_ambient_temperature 293(2)
_diffrn_detector_area_resol_mean 28.5714
_diffrn_measured_fraction_theta_full 0.977
_diffrn_measured_fraction_theta_max 0.977
_diffrn_measurement_device_type 'RIGAKU MERCURY CCD/AFC'
_diffrn_measurement_method CCD_Profile_fitting
_diffrn_radiation_monochromator graphite
_diffrn_radiation_source 'fine-focus sealed tube'
_diffrn_radiation_type MoK\a
_diffrn_radiation_wavelength 0.71073
_diffrn_reflns_av_R_equivalents 0.0660
_diffrn_reflns_av_sigmaI/netI 0.0783
_diffrn_reflns_limit_h_max 16
_diffrn_reflns_limit_h_min -16
_diffrn_reflns_limit_k_max 21
_diffrn_reflns_limit_k_min -14
_diffrn_reflns_limit_l_max 18
_diffrn_reflns_limit_l_min -18
_diffrn_reflns_number 25742
_diffrn_reflns_theta_full 25.00
_diffrn_reflns_theta_max 25.00
_diffrn_reflns_theta_min 1.73
_diffrn_standards_number 8970
_exptl_absorpt_coefficient_mu 1.788
_exptl_absorpt_correction_T_max 1.0000
_exptl_absorpt_correction_T_min 0.5648
_exptl_absorpt_correction_type multi-scan
_exptl_absorpt_process_details
;
R.H. Blessing, Acta Cryst. (1995), A51, 33-38
;
_exptl_crystal_colour Yellow
_exptl_crystal_density_diffrn 1.823
_exptl_crystal_density_method 'not measured'
_exptl_crystal_description Prism
_exptl_crystal_F_000 2040
_exptl_crystal_size_max 0.24
_exptl_crystal_size_mid 0.20
_exptl_crystal_size_min 0.15
_refine_diff_density_max 1.500
_refine_diff_density_min -2.398
_refine_diff_density_rms 0.431
_refine_ls_extinction_coef 0.0093(9)
_refine_ls_extinction_expression Fc^*^=kFc[1+0.001xFc^2^\l^3^/sin(2\q)]^-1/4^
_refine_ls_extinction_method SHELXL
_refine_ls_goodness_of_fit_ref 1.167
_refine_ls_hydrogen_treatment constr
_refine_ls_matrix_type full
_refine_ls_number_parameters 650
_refine_ls_number_reflns 6560
_refine_ls_number_restraints 255
_refine_ls_restrained_S_all 1.167
_refine_ls_R_factor_all 0.0860
_refine_ls_R_factor_gt 0.0618
_refine_ls_shift/su_max 0.038
_refine_ls_shift/su_mean 0.004
_refine_ls_structure_factor_coef Fsqd
_refine_ls_weighting_details 'calc w=1/[\s^2^(Fo^2^)+(0.1409P)^2^+0.0000P] where P=(Fo^2^+2Fc^2^)/3'
_refine_ls_weighting_scheme calc
_refine_ls_wR_factor_gt 0.1594
_refine_ls_wR_factor_ref 0.2387
_reflns_number_gt 5474
_reflns_number_total 6560
_reflns_threshold_expression >2sigma(I)
_cod_data_source_file c0dt01663b.txt
_cod_data_source_block x
_cod_depositor_comments
;
The following automatic conversions were performed:
'_symmetry_cell_setting' value 'Monoclinic' changed to 'monoclinic'
according to '/home/saulius/struct/CIF-dictionaries/cif_core.dic'
dictionary named 'cif_core.dic' version 2.4.1 from
2010-06-29.

'_exptl_absorpt_correction_type' value 'Multi-scan' changed
to 'multi-scan' according to
'/home/saulius/struct/CIF-dictionaries/cif_core.dic' dictionary named
'cif_core.dic' version 2.4.1 from 2010-06-29.

Automatic conversion script
Id: cif_fix_enum 1555 2011-01-17 13:19:09Z saulius 
;
_cod_original_sg_symbol_H-M P2(1)/n
_cod_database_code 7015492

loop_
_symmetry_equiv_pos_as_xyz
'x, y, z'
'-x+1/2, y+1/2, -z+1/2'
'-x, -y, -z'
'x-1/2, -y-1/2, z-1/2'

loop_
_atom_site_label
_atom_site_type_symbol
_atom_site_fract_x
_atom_site_fract_y
_atom_site_fract_z
_atom_site_U_iso_or_equiv
_atom_site_adp_type
_atom_site_occupancy
_atom_site_symmetry_multiplicity
_atom_site_calc_flag
_atom_site_refinement_flags
_atom_site_disorder_assembly
_atom_site_disorder_group
Eu1 Eu 0.93587(3) 1.02908(2) 0.09787(2) 0.0313(3) Uani 1 1 d . . .
O1 O 0.7886(5) 0.9488(4) 0.0587(5) 0.0492(16) Uani 1 1 d . . .
O2 O 0.9425(5) 0.9430(4) 0.2173(4) 0.0480(16) Uani 1 1 d . . .
O3 O 0.8101(5) 1.0730(4) -0.0332(4) 0.0439(15) Uani 1 1 d . . .
O4 O 0.8026(5) 1.0772(4) 0.1515(5) 0.0492(16) Uani 1 1 d . . .
O5 O 0.9364(4) 1.1634(4) 0.0931(4) 0.0449(17) Uani 1 1 d . . .
O6 O 1.0195(5) 1.0830(3) 0.2436(4) 0.0470(16) Uani 1 1 d . . .
O7 O 0.9635(4) 0.9310(3) -0.0008(4) 0.0313(12) Uani 1 1 d . . .
O8 O 1.1172(5) 0.9907(4) 0.1615(4) 0.0392(14) Uani 1 1 d . . .
O9 O 0.1614(7) 0.9475(6) 0.3340(6) 0.082(3) Uani 1 1 d U . .
C1 C 0.6886(10) 0.8945(8) -0.2765(9) 0.095(6) Uani 1 1 d . . .
H1B H 0.7228 0.9405 -0.2671 0.142 Uiso 1 1 calc R . .
H1C H 0.6197 0.9016 -0.2792 0.142 Uiso 1 1 calc R . .
H1D H 0.6928 0.8735 -0.3320 0.142 Uiso 1 1 calc R . .
C2 C 0.7370(8) 0.8436(6) -0.1995(7) 0.056(3) Uani 1 1 d . . .
C3 C 0.7037(9) 0.7721(6) -0.1922(8) 0.069(3) Uani 1 1 d . . .
H3A H 0.6499 0.7540 -0.2376 0.082 Uiso 1 1 calc R . .
C4 C 0.7476(8) 0.7288(6) -0.1209(7) 0.053(3) Uani 1 1 d . . .
H4A H 0.7270 0.6807 -0.1193 0.063 Uiso 1 1 calc R . .
C5 C 0.8243(6) 0.7575(5) -0.0496(6) 0.0399(19) Uani 1 1 d . . .
C6 C 0.8739(7) 0.7178(5) 0.0322(6) 0.043(2) Uani 1 1 d . . .
C7 C 0.8428(7) 0.6380(5) 0.0421(6) 0.045(2) Uani 1 1 d . . .
C8 C 0.7434(10) 0.6226(6) 0.0454(7) 0.061(3) Uani 1 1 d . . .
H8A H 0.6959 0.6595 0.0371 0.074 Uiso 1 1 calc R . .
C9 C 0.7206(11) 0.5552(8) 0.0607(8) 0.075(4) Uani 1 1 d . . .
H9A H 0.6582 0.5465 0.0690 0.090 Uiso 1 1 calc R . .
C10 C 0.7840(11) 0.4962(7) 0.0649(9) 0.077(4) Uani 1 1 d . . .
H10A H 0.7631 0.4488 0.0706 0.093 Uiso 1 1 calc R . .
C11 C 0.8769(15) 0.5104(8) 0.0606(12) 0.099(5) Uani 1 1 d . . .
H11B H 0.9221 0.4725 0.0643 0.119 Uiso 1 1 calc R . .
C12 C 0.9066(10) 0.5839(6) 0.0502(10) 0.071(3) Uani 1 1 d . . .
H12A H 0.9718 0.5935 0.0492 0.085 Uiso 1 1 calc R . .
C13 C 0.9478(8) 0.7506(6) 0.0935(6) 0.047(2) Uani 1 1 d . . .
H13A H 0.9791 0.7249 0.1456 0.056 Uiso 1 1 calc R . .
C14 C 0.9809(6) 0.8194(5) 0.0850(5) 0.0376(19) Uani 1 1 d . . .
H14A H 1.0345 0.8375 0.1305 0.045 Uiso 1 1 calc R . .
C15 C 0.9381(6) 0.8635(5) 0.0113(6) 0.0364(18) Uani 1 1 d . . .
C16 C 0.8578(6) 0.8300(5) -0.0563(5) 0.0323(17) Uani 1 1 d . . .
N1 N 0.8107(6) 0.8703(4) -0.1308(5) 0.0444(18) Uani 1 1 d . . .
C101 C 0.6435(8) 0.8838(6) 0.0525(8) 0.078(4) Uani 1 1 d D . .
F1 F 0.6243(16) 0.8911(13) -0.0355(9) 0.115(6) Uani 0.50 1 d PDU A 2
F2 F 0.5748(14) 0.9232(12) 0.0727(16) 0.117(6) Uani 0.50 1 d PDU A 2
F3 F 0.6220(15) 0.8156(7) 0.0656(16) 0.124(7) Uani 0.50 1 d PDU A 2
F1A F 0.6400(15) 0.8458(11) -0.0202(11) 0.114(6) Uani 0.50 1 d PDU A 1
F2A F 0.5838(13) 0.9397(9) 0.0224(15) 0.107(6) Uani 0.50 1 d PDU A 1
F3A F 0.5964(15) 0.8448(11) 0.0992(14) 0.117(6) Uani 0.50 1 d PDU A 1
C102 C 0.7498(8) 0.9071(6) 0.1039(9) 0.061(3) Uani 1 1 d . A .
C103 C 0.7870(9) 0.8828(7) 0.1894(8) 0.061(3) Uani 1 1 d . . .
H10C H 0.7481 0.8528 0.2141 0.073 Uiso 1 1 calc R A .
C104 C 0.8844(9) 0.9023(5) 0.2415(7) 0.051(3) Uani 1 1 d . A .
C105 C 0.9230(11) 0.8700(8) 0.3336(9) 0.075(4) Uani 1 1 d . . .
F4 F 0.8578(7) 0.8364(6) 0.3646(6) 0.114(3) Uani 1 1 d . A 1
F5 F 0.9683(10) 0.9186(6) 0.3947(5) 0.128(4) Uani 1 1 d . A 1
F6 F 0.9939(7) 0.8212(6) 0.3339(6) 0.115(3) Uani 1 1 d . A 1
C106 C 0.6713(8) 1.1203(8) -0.1371(8) 0.095(5) Uani 1 1 d D . .
F7 F 0.6824(18) 1.0799(14) -0.2033(11) 0.135(8) Uani 0.50 1 d PDU B 2
F8 F 0.5737(9) 1.1295(13) -0.1567(17) 0.113(7) Uani 0.50 1 d PDU B 2
F9 F 0.7031(18) 1.1858(11) -0.1545(16) 0.160(9) Uani 0.50 1 d PDU B 2
F7A F 0.6305(17) 1.0596(9) -0.1788(13) 0.133(7) Uani 0.50 1 d PDU B 1
F8A F 0.5965(14) 1.1659(12) -0.153(2) 0.140(9) Uani 0.50 1 d PDU B 1
F9A F 0.7270(14) 1.1423(15) -0.1876(13) 0.126(8) Uani 0.50 1 d PDU B 1
C107 C 0.7248(8) 1.1011(7) -0.0432(8) 0.062(3) Uani 1 1 d . B .
C108 C 0.6803(9) 1.1184(7) 0.0227(7) 0.062(3) Uani 1 1 d . . .
H10B H 0.6182 1.1412 0.0046 0.074 Uiso 1 1 calc R B .
C109 C 0.7196(8) 1.1049(6) 0.1118(7) 0.050(2) Uani 1 1 d . B .
C110 C 0.6569(10) 1.1232(8) 0.1764(8) 0.071(4) Uani 1 1 d . . .
F10 F 0.5729(6) 1.1623(7) 0.1356(6) 0.120(4) Uani 1 1 d . B 1
F11 F 0.7098(7) 1.1712(8) 0.2383(6) 0.140(5) Uani 1 1 d . B 1
F12 F 0.6363(10) 1.0719(7) 0.2161(8) 0.143(5) Uani 1 1 d . B 1
C111 C 0.9054(7) 1.2863(6) 0.1111(6) 0.065(3) Uani 1 1 d DU . .
F13 F 0.8159(13) 1.2859(10) 0.0517(14) 0.152(11) Uani 0.50 1 d PDU C 2
F14 F 0.9651(17) 1.3183(9) 0.0725(17) 0.119(8) Uani 0.50 1 d PDU C 2
F15 F 0.8925(16) 1.3343(7) 0.1712(10) 0.083(6) Uani 0.50 1 d PDU C 2
F13A F 0.8715(19) 1.2882(9) 0.0233(7) 0.124(9) Uani 0.50 1 d PDU C 1
F14A F 0.9843(13) 1.3314(8) 0.1278(14) 0.113(7) Uani 0.50 1 d PDU C 1
F15A F 0.8416(16) 1.3209(10) 0.1429(15) 0.118(9) Uani 0.50 1 d PDU C 1
C112 C 0.9365(7) 1.2131(5) 0.1488(6) 0.049(2) Uani 1 1 d DU C .
C113 C 0.9677(9) 1.2052(6) 0.2420(7) 0.059(3) Uani 1 1 d . . .
H11A H 0.9600 1.2441 0.2780 0.070 Uiso 1 1 calc R C .
C114 C 1.0100(8) 1.1405(6) 0.2825(7) 0.053(3) Uani 1 1 d . C .
C115 C 1.0520(8) 1.1409(5) 0.3839(8) 0.078(4) Uani 1 1 d D . .
F16 F 0.9949(14) 1.1815(12) 0.4190(15) 0.101(8) Uani 0.50 1 d PDU C 2
F17 F 1.1418(12) 1.1704(14) 0.408(2) 0.161(12) Uani 0.50 1 d PDU C 2
F18 F 1.0595(19) 1.0762(8) 0.4218(18) 0.100(9) Uani 0.50 1 d PDU C 2
F16A F 1.0370(17) 1.1974(13) 0.4305(17) 0.115(10) Uani 0.50 1 d PDU C 1
F17A F 1.1501(10) 1.1298(14) 0.4085(17) 0.115(8) Uani 0.50 1 d PDU C 1
F18A F 1.013(2) 1.0835(12) 0.413(2) 0.117(11) Uani 0.50 1 d PDU C 1

loop_
_atom_site_aniso_label
_atom_site_aniso_U_11
_atom_site_aniso_U_22
_atom_site_aniso_U_33
_atom_site_aniso_U_23
_atom_site_aniso_U_13
_atom_site_aniso_U_12
Eu1 0.0305(4) 0.0299(4) 0.0329(3) 0.00218(15) 0.0079(2) 0.00005(15)
O1 0.043(4) 0.047(4) 0.062(4) -0.005(3) 0.021(3) -0.013(3)
O2 0.052(4) 0.049(4) 0.047(4) 0.016(3) 0.021(3) 0.011(3)
O3 0.036(3) 0.048(4) 0.049(3) 0.009(3) 0.013(3) 0.016(3)
O4 0.042(4) 0.051(4) 0.058(4) 0.002(3) 0.020(3) 0.009(3)
O5 0.052(4) 0.037(4) 0.050(4) -0.002(3) 0.023(3) -0.001(3)
O6 0.053(4) 0.035(3) 0.046(3) -0.004(3) 0.002(3) 0.009(3)
O7 0.028(3) 0.025(3) 0.036(3) 0.002(2) 0.003(2) -0.005(2)
O8 0.036(3) 0.046(3) 0.034(3) 0.006(3) 0.007(3) 0.004(3)
O9 0.091(7) 0.089(6) 0.062(5) 0.020(5) 0.015(5) 0.028(6)
C1 0.083(9) 0.090(10) 0.076(8) 0.028(7) -0.034(7) -0.051(8)
C2 0.050(6) 0.050(6) 0.055(6) 0.004(5) -0.007(5) -0.016(5)
C3 0.059(7) 0.057(7) 0.070(7) 0.001(6) -0.014(6) -0.018(6)
C4 0.061(6) 0.041(5) 0.049(5) -0.003(4) 0.004(5) -0.016(5)
C5 0.036(5) 0.035(5) 0.047(5) 0.001(4) 0.010(4) 0.000(4)
C6 0.049(5) 0.024(4) 0.056(6) 0.007(4) 0.014(4) 0.008(4)
C7 0.046(5) 0.038(5) 0.045(5) 0.002(4) 0.004(4) -0.010(4)
C8 0.076(8) 0.050(6) 0.062(7) 0.003(5) 0.027(6) -0.011(6)
C9 0.080(9) 0.074(9) 0.075(8) 0.011(7) 0.027(7) -0.041(8)
C10 0.075(9) 0.048(7) 0.094(10) 0.023(7) -0.001(7) -0.017(7)
C11 0.122(15) 0.054(8) 0.118(13) 0.016(9) 0.027(11) 0.015(9)
C12 0.070(8) 0.028(5) 0.117(11) 0.001(6) 0.030(7) -0.004(5)
C13 0.066(7) 0.034(5) 0.041(5) 0.002(4) 0.015(5) 0.001(5)
C14 0.034(4) 0.041(5) 0.035(4) -0.001(4) 0.003(3) -0.005(4)
C15 0.037(4) 0.033(4) 0.041(4) -0.007(4) 0.013(4) -0.011(4)
C16 0.030(4) 0.034(4) 0.030(4) -0.001(3) 0.005(3) -0.004(3)
N1 0.038(4) 0.037(4) 0.051(4) 0.009(4) 0.000(3) 0.002(3)
C101 0.062(8) 0.080(9) 0.101(10) -0.019(8) 0.035(7) -0.036(7)
F1 0.061(10) 0.135(15) 0.140(13) -0.003(11) 0.013(9) -0.047(11)
F2 0.056(8) 0.132(13) 0.169(16) -0.025(12) 0.042(10) 0.012(10)
F3 0.077(11) 0.105(12) 0.178(15) -0.009(11) 0.019(11) -0.047(10)
F1A 0.060(9) 0.123(14) 0.151(13) -0.051(11) 0.016(9) -0.026(11)
F2A 0.052(8) 0.103(11) 0.162(16) -0.004(11) 0.023(10) -0.001(9)
F3A 0.066(9) 0.135(14) 0.164(14) -0.006(12) 0.056(9) -0.038(10)
C102 0.043(6) 0.057(7) 0.091(8) -0.016(6) 0.032(6) -0.013(5)
C103 0.060(7) 0.068(7) 0.063(7) 0.016(6) 0.030(5) -0.004(6)
C104 0.066(7) 0.043(6) 0.056(6) -0.003(4) 0.036(5) -0.013(5)
C105 0.084(9) 0.078(9) 0.072(8) 0.028(7) 0.038(7) 0.005(8)
F4 0.108(7) 0.148(9) 0.095(6) 0.050(6) 0.042(5) -0.030(6)
F5 0.194(12) 0.135(9) 0.055(5) 0.007(5) 0.034(6) -0.038(8)
F6 0.113(7) 0.132(8) 0.107(6) 0.064(6) 0.044(5) 0.058(6)
C106 0.069(9) 0.143(16) 0.065(9) 0.020(10) 0.009(7) 0.039(10)
F7 0.118(16) 0.219(19) 0.061(9) 0.006(13) 0.015(10) 0.097(14)
F8 0.062(9) 0.206(19) 0.074(9) 0.052(14) 0.023(8) 0.059(11)
F9 0.133(15) 0.25(2) 0.099(13) 0.090(14) 0.039(11) 0.020(15)
F7A 0.109(15) 0.209(18) 0.066(10) 0.020(12) 0.000(10) 0.040(14)
F8A 0.104(13) 0.22(2) 0.094(11) 0.073(15) 0.023(11) 0.087(13)
F9A 0.101(12) 0.22(2) 0.068(11) 0.070(13) 0.046(9) 0.033(14)
C107 0.043(6) 0.080(8) 0.065(7) 0.024(6) 0.018(5) 0.025(6)
C108 0.057(7) 0.077(8) 0.057(6) 0.009(6) 0.025(5) 0.031(6)
C109 0.055(6) 0.042(5) 0.059(6) 0.001(5) 0.028(5) 0.007(5)
C110 0.061(7) 0.089(10) 0.068(7) -0.001(7) 0.027(6) 0.032(7)
F10 0.071(5) 0.203(11) 0.087(6) -0.012(6) 0.025(4) 0.060(6)
F11 0.083(6) 0.241(14) 0.099(6) -0.083(8) 0.033(5) -0.012(7)
F12 0.187(12) 0.135(9) 0.163(10) 0.027(8) 0.141(9) 0.022(9)
C111 0.065(7) 0.058(7) 0.071(7) -0.004(6) 0.018(6) 0.004(6)
F13 0.18(2) 0.105(15) 0.136(18) 0.019(14) -0.020(17) 0.048(16)
F14 0.183(19) 0.070(12) 0.154(18) 0.057(13) 0.126(15) 0.041(13)
F15 0.126(16) 0.041(8) 0.085(10) 0.007(7) 0.034(11) 0.047(9)
F13A 0.18(2) 0.064(11) 0.107(14) 0.022(10) 0.016(15) 0.057(14)
F14A 0.165(16) 0.067(11) 0.106(14) 0.015(10) 0.039(14) -0.046(11)
F15A 0.137(19) 0.095(15) 0.150(19) 0.042(13) 0.083(16) 0.057(13)
C112 0.051(6) 0.040(5) 0.059(6) -0.004(5) 0.020(5) -0.006(4)
C113 0.070(7) 0.045(6) 0.056(6) -0.008(5) 0.011(5) 0.012(5)
C114 0.053(6) 0.045(6) 0.056(6) -0.012(5) 0.006(5) -0.004(5)
C115 0.095(11) 0.077(10) 0.055(7) -0.023(7) 0.009(7) 0.003(8)
F16 0.092(15) 0.146(19) 0.043(10) -0.035(10) -0.017(11) 0.041(14)
F17 0.135(18) 0.20(3) 0.106(15) -0.04(2) -0.032(15) -0.048(17)
F18 0.16(2) 0.073(12) 0.045(9) -0.001(8) -0.003(13) 0.047(12)
F16A 0.134(19) 0.115(14) 0.055(9) -0.059(9) -0.040(13) 0.050(14)
F17A 0.110(15) 0.133(18) 0.072(11) -0.025(14) -0.023(11) 0.024(13)
F18A 0.16(2) 0.122(19) 0.053(11) 0.015(12) 0.014(16) -0.052(17)

loop_
_atom_type_symbol
_atom_type_description
_atom_type_scat_dispersion_real
_atom_type_scat_dispersion_imag
_atom_type_scat_source
C C 0.0033 0.0016 'International Tables Vol C Tables 4.2.6.8 and 6.1.1.4'
H H 0.0000 0.0000 'International Tables Vol C Tables 4.2.6.8 and 6.1.1.4'
N N 0.0061 0.0033 'International Tables Vol C Tables 4.2.6.8 and 6.1.1.4'
O O 0.0106 0.0060 'International Tables Vol C Tables 4.2.6.8 and 6.1.1.4'
F F 0.0171 0.0103 'International Tables Vol C Tables 4.2.6.8 and 6.1.1.4'
Eu Eu -0.1578 3.6682 'International Tables Vol C Tables 4.2.6.8 and 6.1.1.4'

loop_
_geom_angle_atom_site_label_1
_geom_angle_atom_site_label_2
_geom_angle_atom_site_label_3
_geom_angle
_geom_angle_site_symmetry_1
_geom_angle_site_symmetry_3
_geom_angle_publ_flag
O3 Eu1 O4 73.9(2) . . ?
O3 Eu1 O2 136.3(2) . . ?
O4 Eu1 O2 80.7(2) . . ?
O3 Eu1 O6 133.3(2) . . ?
O4 Eu1 O6 75.1(2) . . ?
O2 Eu1 O6 69.6(2) . . ?
O3 Eu1 O7 77.8(2) . 3_775 ?
O4 Eu1 O7 137.6(2) . 3_775 ?
O2 Eu1 O7 139.9(2) . 3_775 ?
O6 Eu1 O7 104.1(2) . 3_775 ?
O3 Eu1 O1 68.8(2) . . ?
O4 Eu1 O1 68.4(2) . . ?
O2 Eu1 O1 69.1(2) . . ?
O6 Eu1 O1 128.0(2) . . ?
O7 Eu1 O1 127.8(2) 3_775 . ?
O3 Eu1 O7 85.8(2) . . ?
O4 Eu1 O7 139.1(2) . . ?
O2 Eu1 O7 91.2(2) . . ?
O6 Eu1 O7 139.0(2) . . ?
O7 Eu1 O7 67.4(2) 3_775 . ?
O1 Eu1 O7 71.2(2) . . ?
O3 Eu1 O5 69.4(2) . . ?
O4 Eu1 O5 69.7(2) . . ?
O2 Eu1 O5 132.6(2) . . ?
O6 Eu1 O5 67.5(2) . . ?
O7 Eu1 O5 71.06(19) 3_775 . ?
O1 Eu1 O5 127.0(2) . . ?
O7 Eu1 O5 135.16(18) . . ?
O3 Eu1 O8 145.5(2) . . ?
O4 Eu1 O8 138.5(2) . . ?
O2 Eu1 O8 72.9(2) . . ?
O6 Eu1 O8 66.0(2) . . ?
O7 Eu1 O8 68.82(19) 3_775 . ?
O1 Eu1 O8 126.8(2) . . ?
O7 Eu1 O8 73.87(19) . . ?
O5 Eu1 O8 106.2(2) . . ?
O3 Eu1 Eu1 80.11(15) . 3_775 ?
O4 Eu1 Eu1 153.87(16) . 3_775 ?
O2 Eu1 Eu1 118.11(17) . 3_775 ?
O6 Eu1 Eu1 126.92(17) . 3_775 ?
O7 Eu1 Eu1 33.84(13) 3_775 3_775 ?
O1 Eu1 Eu1 99.96(17) . 3_775 ?
O7 Eu1 Eu1 33.59(13) . 3_775 ?
O5 Eu1 Eu1 103.48(13) . 3_775 ?
O8 Eu1 Eu1 67.41(14) . 3_775 ?
C102 O1 Eu1 133.5(7) . . ?
C104 O2 Eu1 138.0(7) . . ?
C107 O3 Eu1 132.2(7) . . ?
C109 O4 Eu1 132.4(6) . . ?
C112 O5 Eu1 134.7(6) . . ?
C114 O6 Eu1 134.9(6) . . ?
C15 O7 Eu1 126.5(5) . 3_775 ?
C15 O7 Eu1 120.2(5) . . ?
Eu1 O7 Eu1 112.6(2) 3_775 . ?
N1 C2 C3 118.2(9) . . ?
N1 C2 C1 117.9(9) . . ?
C3 C2 C1 123.7(9) . . ?
C4 C3 C2 122.0(10) . . ?
C3 C4 C5 119.1(9) . . ?
C4 C5 C16 119.1(8) . . ?
C4 C5 C6 124.3(9) . . ?
C16 C5 C6 116.6(8) . . ?
C13 C6 C5 118.3(8) . . ?
C13 C6 C7 122.7(8) . . ?
C5 C6 C7 118.9(8) . . ?
C12 C7 C8 119.0(10) . . ?
C12 C7 C6 121.4(9) . . ?
C8 C7 C6 119.5(9) . . ?
C9 C8 C7 118.6(12) . . ?
C8 C9 C10 124.0(13) . . ?
C11 C10 C9 117.2(12) . . ?
C10 C11 C12 120.2(15) . . ?
C7 C12 C11 120.7(13) . . ?
C6 C13 C14 124.4(9) . . ?
C13 C14 C15 122.8(8) . . ?
O7 C15 C14 126.6(7) . . ?
O7 C15 C16 119.0(7) . . ?
C14 C15 C16 114.4(7) . . ?
N1 C16 C5 118.5(7) . . ?
N1 C16 C15 118.0(8) . . ?
C5 C16 C15 123.5(7) . . ?
C2 N1 C16 123.0(8) . . ?
F2 C101 F1A 130.4(18) . . ?
F2 C101 F3 105.8(11) . . ?
F1A C101 F3 71.0(12) . . ?
F2 C101 F2A 39.1(11) . . ?
F1A C101 F2A 104.1(12) . . ?
F3 C101 F2A 130.2(16) . . ?
F2 C101 F3A 69.8(12) . . ?
F1A C101 F3A 106.4(11) . . ?
F3 C101 F3A 39.5(11) . . ?
F2A C101 F3A 104.7(11) . . ?
F2 C101 F1 104.3(12) . . ?
F1A C101 F1 38.7(11) . . ?
F3 C101 F1 105.6(11) . . ?
F2A C101 F1 68.6(12) . . ?
F3A C101 F1 129.6(17) . . ?
F2 C101 C102 112.9(13) . . ?
F1A C101 C102 112.8(12) . . ?
F3 C101 C102 114.5(13) . . ?
F2A C101 C102 112.7(12) . . ?
F3A C101 C102 115.2(14) . . ?
F1 C101 C102 112.9(12) . . ?
O1 C102 C103 129.8(10) . . ?
O1 C102 C101 112.8(11) . . ?
C103 C102 C101 117.4(10) . . ?
C102 C103 C104 120.9(10) . . ?
O2 C104 C103 125.8(10) . . ?
O2 C104 C105 116.2(10) . . ?
C103 C104 C105 118.0(10) . . ?
F4 C105 F5 107.2(12) . . ?
F4 C105 F6 106.1(11) . . ?
F5 C105 F6 104.4(13) . . ?
F4 C105 C104 116.3(12) . . ?
F5 C105 C104 112.6(11) . . ?
F6 C105 C104 109.4(11) . . ?
F8A C106 F7 119(2) . . ?
F8A C106 F9A 105.6(12) . . ?
F7 C106 F9A 59.0(12) . . ?
F8A C106 F8 32.5(15) . . ?
F7 C106 F8 103.8(12) . . ?
F9A C106 F8 124.9(19) . . ?
F8A C106 F7A 103.7(13) . . ?
F7 C106 F7A 43.6(12) . . ?
F9A C106 F7A 102.2(12) . . ?
F8 C106 F7A 74.1(13) . . ?
F8A C106 F9 71.2(14) . . ?
F7 C106 F9 103.4(12) . . ?
F9A C106 F9 46.9(12) . . ?
F8 C106 F9 102.7(12) . . ?
F7A C106 F9 140.9(16) . . ?
F8A C106 C107 119.3(16) . . ?
F7 C106 C107 119.8(13) . . ?
F9A C106 C107 116.3(12) . . ?
F8 C106 C107 116.9(15) . . ?
F7A C106 C107 107.7(14) . . ?
F9 C106 C107 108.2(14) . . ?
O3 C107 C108 127.7(10) . . ?
O3 C107 C106 114.2(9) . . ?
C108 C107 C106 118.1(9) . . ?
C109 C108 C107 125.4(10) . . ?
O4 C109 C108 128.4(9) . . ?
O4 C109 C110 112.6(9) . . ?
C108 C109 C110 118.9(10) . . ?
F12 C110 F11 107.9(13) . . ?
F12 C110 F10 110.4(13) . . ?
F11 C110 F10 102.0(11) . . ?
F12 C110 C109 115.2(11) . . ?
F11 C110 C109 107.8(11) . . ?
F10 C110 C109 112.6(10) . . ?
F14 C111 F15A 123.6(15) . . ?
F14 C111 F13A 66.1(13) . . ?
F15A C111 F13A 107.4(11) . . ?
F14 C111 F13 106.5(12) . . ?
F15A C111 F13 69.8(13) . . ?
F13A C111 F13 44.5(13) . . ?
F14 C111 F15 104.9(11) . . ?
F15A C111 F15 33.5(12) . . ?
F13A C111 F15 129.0(14) . . ?
F13 C111 F15 101.6(11) . . ?
F14 C111 F14A 37.8(11) . . ?
F15A C111 F14A 103.8(11) . . ?
F13A C111 F14A 102.5(11) . . ?
F13 C111 F14A 134.1(15) . . ?
F15 C111 F14A 74.0(12) . . ?
F14 C111 C112 116.1(10) . . ?
F15A C111 C112 116.6(10) . . ?
F13A C111 C112 114.4(9) . . ?
F13 C111 C112 112.4(10) . . ?
F15 C111 C112 114.1(9) . . ?
F14A C111 C112 110.7(10) . . ?
O5 C112 C113 125.4(10) . . ?
O5 C112 C111 116.4(8) . . ?
C113 C112 C111 118.2(8) . . ?
C112 C113 C114 121.4(10) . . ?
O6 C114 C113 126.6(10) . . ?
O6 C114 C115 116.5(9) . . ?
C113 C114 C115 116.8(9) . . ?
F16A C115 F18 118(3) . . ?
F16A C115 F16 27.9(15) . . ?
F18 C115 F16 107.8(12) . . ?
F16A C115 F17 79.2(16) . . ?
F18 C115 F17 107.4(13) . . ?
F16 C115 F17 107.0(12) . . ?
F16A C115 F18A 107.1(13) . . ?
F18 C115 F18A 27.9(17) . . ?
F16 C115 F18A 87(2) . . ?
F17 C115 F18A 133(2) . . ?
F16A C115 F17A 106.2(11) . . ?
F18 C115 F17A 77.8(16) . . ?
F16 C115 F17A 131.7(16) . . ?
F17 C115 F17A 33.1(14) . . ?
F18A C115 F17A 105.7(12) . . ?
F16A C115 C114 120.1(15) . . ?
F18 C115 C114 114.6(15) . . ?
F16 C115 C114 109.4(13) . . ?
F17 C115 C114 110.3(17) . . ?
F18A C115 C114 105.9(15) . . ?
F17A C115 C114 111.0(14) . . ?

loop_
_geom_bond_atom_site_label_1
_geom_bond_atom_site_label_2
_geom_bond_distance
_geom_bond_site_symmetry_2
_geom_bond_publ_flag
Eu1 O3 2.411(6) . ?
Eu1 O4 2.412(6) . ?
Eu1 O2 2.417(6) . ?
Eu1 O6 2.436(6) . ?
Eu1 O7 2.447(6) 3_775 ?
Eu1 O1 2.459(7) . ?
Eu1 O7 2.464(6) . ?
Eu1 O5 2.467(7) . ?
Eu1 O8 2.538(6) . ?
Eu1 Eu1 4.0849(12) 3_775 ?
O1 C102 1.260(13) . ?
O2 C104 1.237(12) . ?
O3 C107 1.265(12) . ?
O4 C109 1.252(12) . ?
O5 C112 1.256(11) . ?
O6 C114 1.242(12) . ?
O7 C15 1.317(10) . ?
O7 Eu1 2.447(6) 3_775 ?
C1 C2 1.514(15) . ?
C2 N1 1.342(12) . ?
C2 C3 1.408(15) . ?
C3 C4 1.357(15) . ?
C4 C5 1.403(13) . ?
C5 C16 1.423(12) . ?
C5 C6 1.456(12) . ?
C6 C13 1.329(14) . ?
C6 C7 1.548(12) . ?
C7 C12 1.315(15) . ?
C7 C8 1.430(16) . ?
C8 C9 1.316(16) . ?
C9 C10 1.39(2) . ?
C10 C11 1.34(2) . ?
C11 C12 1.434(18) . ?
C13 C14 1.364(14) . ?
C14 C15 1.388(12) . ?
C15 C16 1.435(11) . ?
C16 N1 1.372(11) . ?
C101 F2 1.308(9) . ?
C101 F1A 1.316(9) . ?
C101 F3 1.317(9) . ?
C101 F2A 1.319(9) . ?
C101 F3A 1.320(9) . ?
C101 F1 1.321(9) . ?
C101 C102 1.529(15) . ?
C102 C103 1.353(17) . ?
C103 C104 1.413(16) . ?
C104 C105 1.497(16) . ?
C105 F4 1.300(14) . ?
C105 F5 1.323(17) . ?
C105 F6 1.334(15) . ?
C106 F8A 1.305(10) . ?
C106 F7 1.311(9) . ?
C106 F9A 1.315(9) . ?
C106 F8 1.319(10) . ?
C106 F7A 1.332(10) . ?
C106 F9 1.335(10) . ?
C106 C107 1.476(15) . ?
C107 C108 1.377(15) . ?
C108 C109 1.356(15) . ?
C109 C110 1.544(14) . ?
C110 F12 1.205(17) . ?
C110 F11 1.356(17) . ?
C110 F10 1.364(14) . ?
C111 F14 1.297(9) . ?
C111 F15A 1.301(9) . ?
C111 F13A 1.308(9) . ?
C111 F13 1.323(9) . ?
C111 F15 1.332(9) . ?
C111 F14A 1.341(9) . ?
C111 C112 1.480(14) . ?
C112 C113 1.393(14) . ?
C113 C114 1.394(14) . ?
C114 C115 1.514(15) . ?
C115 F16A 1.314(10) . ?
C115 F18 1.316(10) . ?
C115 F16 1.316(10) . ?
C115 F17 1.316(10) . ?
C115 F18A 1.322(10) . ?
C115 F17A 1.327(10) . ?
